data_4127443
loop_
_publ_author_name
'Antoni, Patrick W.'
'Bruckhoff, Tim'
'Hansmann, Max M.'

_publ_section_title
;
 Organic Redox Systems Based on Pyridinium-Carbene Hybrids.
;
_journal_issue 24
_journal_name_full 'Journal of the American Chemical Society'
_journal_page_first 9701
_journal_page_last 9711
_journal_paper_doi 10.1021/jacs.9b04249
_journal_volume 141
_journal_year 2019
_chemical_formula_moiety 'C36 H41 N3'
_chemical_formula_sum 'C36 H41 N3'
_chemical_formula_weight 515.72
_space_group_crystal_system monoclinic
_space_group_IT_number 14
_space_group_name_Hall '-P 2ybc'
_space_group_name_H-M_alt 'P 1 21/c 1'
_symmetry_space_group_name_Hall '-P 2ybc'
_symmetry_space_group_name_H-M 'P 1 21/c 1'
_atom_sites_solution_hydrogens geom
_atom_sites_solution_primary dual
_audit_creation_date 2019-04-11
_audit_creation_method
;
Olex2 1.2
(compiled 2018.05.29 svn.r3508 for OlexSys, GUI svn.r5506)
;
_cell_angle_alpha 90
_cell_angle_beta 92.611(2)
_cell_angle_gamma 90
_cell_formula_units_Z 4
_cell_length_a 22.9103(12)
_cell_length_b 16.2048(8)
_cell_length_c 8.2525(5)
_cell_measurement_reflns_used 9690
_cell_measurement_temperature 99.97
_cell_measurement_theta_max 27.921
_cell_measurement_theta_min 2.667
_cell_volume 3060.6(3)
_computing_cell_refinement 'SAINT V8.38A (?, 2016)'
_computing_data_reduction 'SAINT V8.38A (?, 2016)'
_computing_molecular_graphics 'Olex2 (Dolomanov et al., 2009)'
_computing_publication_material 'Olex2 (Dolomanov et al., 2009)'
_computing_structure_refinement 'ShelXL (Sheldrick, 2015)'
_computing_structure_solution 'XT (Sheldrick, 2015)'
_diffrn_ambient_temperature 99.97
_diffrn_measured_fraction_theta_full 0.998
_diffrn_measured_fraction_theta_max 0.996
_diffrn_measurement_device_type 'Bruker APEX-II CCD'
_diffrn_measurement_method '\f and \w scans'
_diffrn_radiation_type MoK\a
_diffrn_radiation_wavelength 0.71073
_diffrn_reflns_av_R_equivalents 0.0298
_diffrn_reflns_av_unetI/netI 0.0140
_diffrn_reflns_Laue_measured_fraction_full 0.998
_diffrn_reflns_Laue_measured_fraction_max 0.996
_diffrn_reflns_limit_h_max 30
_diffrn_reflns_limit_h_min -30
_diffrn_reflns_limit_k_max 21
_diffrn_reflns_limit_k_min -21
_diffrn_reflns_limit_l_max 10
_diffrn_reflns_limit_l_min -10
_diffrn_reflns_number 97483
_diffrn_reflns_point_group_measured_fraction_full 0.998
_diffrn_reflns_point_group_measured_fraction_max 0.996
_diffrn_reflns_theta_full 25.242
_diffrn_reflns_theta_max 27.942
_diffrn_reflns_theta_min 2.667
_exptl_absorpt_coefficient_mu 0.065
_exptl_absorpt_correction_T_max 0.9010
_exptl_absorpt_correction_T_min 0.8663
_exptl_absorpt_correction_type multi-scan
_exptl_absorpt_process_details
'SADABS-2016/2 (Bruker,2016/2) was used for absorption correction. wR2(int) was 0.1669 before and 0.0826 after correction. The Ratio of minimum to maximum transmission is 0.9615. The \l/2 correction factor is Not present.'
_exptl_crystal_colour 'dark orange'
_exptl_crystal_colour_modifier dark
_exptl_crystal_colour_primary orange
_exptl_crystal_density_diffrn 1.119
_exptl_crystal_description block
_exptl_crystal_F_000 1112
_exptl_crystal_recrystallization_method 'The material was recrystallised from pentane by slow evaporation'
_exptl_crystal_size_max 0.976
_exptl_crystal_size_mid 0.614
_exptl_crystal_size_min 0.274
_refine_diff_density_max 0.249
_refine_diff_density_min -0.180
_refine_diff_density_rms 0.036
_refine_ls_extinction_method none
_refine_ls_goodness_of_fit_ref 1.031
_refine_ls_hydrogen_treatment mixed
_refine_ls_matrix_type full
_refine_ls_number_parameters 366
_refine_ls_number_reflns 7311
_refine_ls_number_restraints 3
_refine_ls_restrained_S_all 1.031
_refine_ls_R_factor_all 0.0440
_refine_ls_R_factor_gt 0.0407
_refine_ls_shift/su_max 0.001
_refine_ls_shift/su_mean 0.000
_refine_ls_structure_factor_coef Fsqd
_refine_ls_weighting_details 'w=1/[\s^2^(Fo^2^)+(0.0520P)^2^+1.1043P] where P=(Fo^2^+2Fc^2^)/3'
_refine_ls_weighting_scheme calc
_refine_ls_wR_factor_gt 0.1093
_refine_ls_wR_factor_ref 0.1120
_reflns_Friedel_coverage 0.000
_reflns_number_gt 6682
_reflns_number_total 7311
_reflns_threshold_expression 'I > 2\s(I)'
_cod_data_source_file ja9b04249_si_016.cif
_cod_data_source_block p2c
_cod_database_code 4127443
_shelx_shelxl_version_number 2018/3
_shelx_space_group_comment
;
The symmetry employed for this shelxl refinement is uniquely defined
by the following loop, which should always be used as a source of
symmetry information in preference to the above space-group names.
They are only intended as comments.
;
_shelx_estimated_absorpt_t_max 0.982
_shelx_estimated_absorpt_t_min 0.939
_olex2_refinement_description
;
1. Fixed Uiso
 At 1.2 times of:
  All C(H) groups
 At 1.5 times of:
  All C(H,H,H) groups, All C(H,H,H,H,H,H) groups
2. Restrained distances
 C26-H26A \\sim C26-H26F
 with sigma of 0.02
 C26-H26B \\sim C26-H26D
 with sigma of 0.02
 C26-H26C \\sim C26-H26E
 with sigma of 0.02
3. Others
 Sof(H34D)=Sof(H34E)=Sof(H34F)=1-FVAR(1)
 Sof(H34A)=Sof(H34B)=Sof(H34C)=FVAR(1)
 Sof(H26D)=Sof(H26E)=Sof(H26F)=1-FVAR(2)
 Sof(H26A)=Sof(H26B)=Sof(H26C)=FVAR(2)
4.a Aromatic/amide H refined with riding coordinates:
 C3(H3), C4(H4), C5(H5), C6(H6), C8(H8), C9(H9), C11(H11), C12(H12), C17(H17),
 C18(H18), C21(H21), C23(H23), C30(H30), C32(H32)
4.b Idealised Me refined as rotating group:
 C14(H14A,H14B,H14C), C15(H15A,H15B,H15C), C16(H16A,H16B,H16C), C25(H25A,H25B,
 H25C), C26(H26A,H26B,H26C), C26(H26D,H26E,H26F), C27(H27A,H27B,H27C), C34(H34A,
 H34B,H34C), C34(H34D,H34E,H34F), C35(H35A,H35B,H35C), C36(H36A,H36B,H36C)
;
_olex2_diffrn_ambient_temperature_device 'Oxford Cryosystems Cryostream 800'
_olex2_submission_special_instructions 'No special instructions were received'

loop_
_space_group_symop_operation_xyz
'x, y, z'
'-x, y+1/2, -z+1/2'
'-x, -y, -z'
'x, -y-1/2, z-1/2'

loop_
_atom_site_label
_atom_site_type_symbol
_atom_site_fract_x
_atom_site_fract_y
_atom_site_fract_z
_atom_site_U_iso_or_equiv
_atom_site_adp_type
_atom_site_occupancy
_atom_site_site_symmetry_order
_atom_site_calc_flag
_atom_site_refinement_flags_posn
_atom_site_refinement_flags_occupancy
_atom_site_disorder_assembly
_atom_site_disorder_group
N1 N 0.33449(4) 0.56982(5) 0.32186(10) 0.02281(18) Uani 1 1 d . . . .
N2 N 0.25975(4) 0.48771(6) 0.35495(10) 0.02469(18) Uani 1 1 d . . . .
N3 N 0.27983(4) 0.47584(5) 0.69826(10) 0.02126(17) Uani 1 1 d . . . .
C1 C 0.30692(4) 0.52474(6) 0.43816(12) 0.02033(19) Uani 1 1 d . . . .
C2 C 0.32072(4) 0.51976(6) 0.60329(12) 0.02080(19) Uani 1 1 d . . . .
C3 C 0.37379(4) 0.54403(7) 0.68867(12) 0.0239(2) Uani 1 1 d . . . .
H3 H 0.396380 0.588696 0.651133 0.029 Uiso 1 1 calc R . . .
C4 C 0.39110(5) 0.50158(8) 0.82490(13) 0.0294(2) Uani 1 1 d . . . .
H4 H 0.423184 0.520190 0.892183 0.035 Uiso 1 1 calc R . . .
C5 C 0.35956(5) 0.42747(7) 0.86503(13) 0.0295(2) Uani 1 1 d . . . .
H5 H 0.376954 0.388433 0.938292 0.035 Uiso 1 1 calc R . . .
C6 C 0.30596(5) 0.41379(6) 0.79918(13) 0.0258(2) Uani 1 1 d . . . .
H6 H 0.285881 0.363815 0.819449 0.031 Uiso 1 1 calc R . . .
C7 C 0.22910(4) 0.51552(6) 0.74768(11) 0.02032(19) Uani 1 1 d . . . .
C8 C 0.21972(5) 0.59960(6) 0.72249(13) 0.0263(2) Uani 1 1 d . . . .
H8 H 0.249021 0.631838 0.674772 0.032 Uiso 1 1 calc R . . .
C9 C 0.16814(5) 0.63702(7) 0.76612(14) 0.0284(2) Uani 1 1 d . . . .
H9 H 0.163404 0.694685 0.749414 0.034 Uiso 1 1 calc R . . .
C10 C 0.12319(4) 0.59263(7) 0.83356(12) 0.0248(2) Uani 1 1 d . . . .
C11 C 0.13308(4) 0.50810(7) 0.85743(12) 0.0244(2) Uani 1 1 d . . . .
H11 H 0.103412 0.475693 0.902987 0.029 Uiso 1 1 calc R . . .
C12 C 0.18455(4) 0.47010(6) 0.81702(12) 0.02248(19) Uani 1 1 d . . . .
H12 H 0.189712 0.412728 0.836458 0.027 Uiso 1 1 calc R . . .
C13 C 0.06416(5) 0.63093(7) 0.87131(14) 0.0298(2) Uani 1 1 d . . . .
C14 C 0.01799(5) 0.60031(10) 0.74415(16) 0.0422(3) Uani 1 1 d . . . .
H14A H 0.028009 0.619706 0.636425 0.063 Uiso 1 1 calc GR . . .
H14B H -0.020451 0.621870 0.770031 0.063 Uiso 1 1 calc GR . . .
H14C H 0.016992 0.539857 0.744977 0.063 Uiso 1 1 calc GR . . .
C15 C 0.04609(5) 0.60456(8) 1.04055(14) 0.0333(2) Uani 1 1 d . . . .
H15A H 0.042552 0.544331 1.044458 0.050 Uiso 1 1 calc GR . . .
H15B H 0.008428 0.629731 1.063129 0.050 Uiso 1 1 calc GR . . .
H15C H 0.075767 0.622780 1.122075 0.050 Uiso 1 1 calc GR . . .
C16 C 0.06615(6) 0.72530(8) 0.86725(17) 0.0419(3) Uani 1 1 d . . . .
H16A H 0.097388 0.745009 0.942604 0.063 Uiso 1 1 calc GR . . .
H16B H 0.028601 0.747491 0.899400 0.063 Uiso 1 1 calc GR . . .
H16C H 0.073726 0.743841 0.757144 0.063 Uiso 1 1 calc GR . . .
C17 C 0.25998(5) 0.50982(8) 0.19108(13) 0.0325(2) Uani 1 1 d . . . .
H17 H 0.232585 0.492210 0.108346 0.039 Uiso 1 1 calc R . . .
C18 C 0.30516(5) 0.55975(7) 0.17112(13) 0.0310(2) Uani 1 1 d . . . .
H18 H 0.315615 0.584217 0.071928 0.037 Uiso 1 1 calc R . . .
C19 C 0.38524(4) 0.62074(6) 0.34522(12) 0.0227(2) Uani 1 1 d . . . .
C20 C 0.44016(5) 0.58533(7) 0.32736(13) 0.0257(2) Uani 1 1 d . . . .
C21 C 0.48905(5) 0.63623(7) 0.34374(15) 0.0323(2) Uani 1 1 d . . . .
H21 H 0.526771 0.613404 0.331246 0.039 Uiso 1 1 calc R . . .
C22 C 0.48369(5) 0.72007(8) 0.37811(16) 0.0360(3) Uani 1 1 d . . . .
C23 C 0.42856(5) 0.75252(7) 0.39717(15) 0.0346(3) Uani 1 1 d . . . .
H23 H 0.424873 0.809476 0.422008 0.042 Uiso 1 1 calc R . . .
C24 C 0.37831(5) 0.70429(7) 0.38107(13) 0.0277(2) Uani 1 1 d . . . .
C25 C 0.44597(5) 0.49423(7) 0.29584(16) 0.0328(2) Uani 1 1 d . . . .
H25A H 0.430266 0.463208 0.386014 0.049 Uiso 1 1 calc GR . . .
H25B H 0.487286 0.480300 0.286115 0.049 Uiso 1 1 calc GR . . .
H25C H 0.424135 0.479910 0.194869 0.049 Uiso 1 1 calc GR . . .
C26 C 0.53709(7) 0.77465(10) 0.3935(2) 0.0577(4) Uani 1 1 d D . . .
H26A H 0.571551 0.740853 0.421567 0.087 Uiso 0.62(3) 1 calc DGR P A 1
H26B H 0.531867 0.815741 0.478750 0.087 Uiso 0.62(3) 1 calc DGR P A 1
H26C H 0.542497 0.802782 0.290124 0.087 Uiso 0.62(3) 1 calc DGR P A 1
H26D H 0.527086 0.830154 0.354075 0.087 Uiso 0.38(3) 1 calc DGR P A 2
H26E H 0.567995 0.751574 0.328827 0.087 Uiso 0.38(3) 1 calc DGR P A 2
H26F H 0.550834 0.777649 0.507540 0.087 Uiso 0.38(3) 1 calc DGR P A 2
C27 C 0.31903(6) 0.74085(8) 0.40459(17) 0.0380(3) Uani 1 1 d . . . .
H27A H 0.289987 0.712982 0.332947 0.057 Uiso 1 1 calc GR . . .
H27B H 0.319678 0.799827 0.378466 0.057 Uiso 1 1 calc GR . . .
H27C H 0.308762 0.733584 0.517688 0.057 Uiso 1 1 calc GR . . .
C28 C 0.22569(4) 0.41900(6) 0.40748(12) 0.0238(2) Uani 1 1 d . . . .
C29 C 0.25278(5) 0.34223(7) 0.43102(13) 0.0275(2) Uani 1 1 d . . . .
C30 C 0.21911(5) 0.27692(7) 0.48434(14) 0.0299(2) Uani 1 1 d . . . .
H30 H 0.237152 0.224951 0.504898 0.036 Uiso 1 1 calc R . . .
C31 C 0.15966(5) 0.28585(7) 0.50829(13) 0.0290(2) Uani 1 1 d . . . .
C32 C 0.13400(5) 0.36194(7) 0.47718(13) 0.0285(2) Uani 1 1 d . . . .
H32 H 0.093289 0.368150 0.490892 0.034 Uiso 1 1 calc R . . .
C33 C 0.16589(4) 0.42971(7) 0.42644(12) 0.0259(2) Uani 1 1 d . . . .
C34 C 0.13585(5) 0.51095(8) 0.39421(16) 0.0351(3) Uani 1 1 d . . . .
H34A H 0.163149 0.556135 0.420003 0.053 Uiso 0.57(2) 1 calc GR P B 1
H34B H 0.101982 0.515542 0.462031 0.053 Uiso 0.57(2) 1 calc GR P B 1
H34C H 0.122843 0.514133 0.279599 0.053 Uiso 0.57(2) 1 calc GR P B 1
H34D H 0.155652 0.540621 0.309010 0.052(12) Uiso 0.43(2) 1 calc GR P B 2
H34E H 0.137304 0.544058 0.493693 0.062(13) Uiso 0.43(2) 1 calc GR P B 2
H34F H 0.095019 0.501131 0.358931 0.023(8) Uiso 0.43(2) 1 calc GR P B 2
C35 C 0.12387(6) 0.21359(8) 0.56240(16) 0.0397(3) Uani 1 1 d . . . .
H35A H 0.104673 0.187106 0.467432 0.060 Uiso 1 1 calc GR . . .
H35B H 0.094200 0.233060 0.635280 0.060 Uiso 1 1 calc GR . . .
H35C H 0.149472 0.173677 0.619639 0.060 Uiso 1 1 calc GR . . .
C36 C 0.31655(5) 0.33046(8) 0.40042(18) 0.0375(3) Uani 1 1 d . . . .
H36A H 0.324990 0.353758 0.294428 0.056 Uiso 1 1 calc GR . . .
H36B H 0.325812 0.271419 0.401577 0.056 Uiso 1 1 calc GR . . .
H36C H 0.340332 0.358552 0.485330 0.056 Uiso 1 1 calc GR . . .

loop_
_atom_site_aniso_label
_atom_site_aniso_U_11
_atom_site_aniso_U_22
_atom_site_aniso_U_33
_atom_site_aniso_U_23
_atom_site_aniso_U_13
_atom_site_aniso_U_12
N1 0.0246(4) 0.0247(4) 0.0193(4) 0.0003(3) 0.0018(3) -0.0036(3)
N2 0.0263(4) 0.0280(4) 0.0195(4) -0.0008(3) -0.0018(3) -0.0069(3)
N3 0.0201(4) 0.0225(4) 0.0212(4) 0.0026(3) 0.0013(3) -0.0003(3)
C1 0.0198(4) 0.0197(4) 0.0215(5) -0.0014(3) 0.0017(3) -0.0007(3)
C2 0.0200(4) 0.0220(4) 0.0205(4) 0.0001(3) 0.0014(3) -0.0010(3)
C3 0.0208(4) 0.0287(5) 0.0221(5) -0.0024(4) 0.0019(4) -0.0016(4)
C4 0.0213(5) 0.0416(6) 0.0251(5) 0.0007(4) -0.0020(4) 0.0008(4)
C5 0.0283(5) 0.0342(6) 0.0262(5) 0.0073(4) 0.0027(4) 0.0100(4)
C6 0.0287(5) 0.0226(5) 0.0264(5) 0.0042(4) 0.0051(4) 0.0041(4)
C7 0.0199(4) 0.0237(5) 0.0171(4) -0.0009(3) -0.0023(3) -0.0004(3)
C8 0.0252(5) 0.0234(5) 0.0304(5) 0.0014(4) 0.0036(4) -0.0026(4)
C9 0.0296(5) 0.0221(5) 0.0335(6) 0.0016(4) 0.0026(4) 0.0020(4)
C10 0.0231(5) 0.0282(5) 0.0230(5) 0.0003(4) 0.0001(4) 0.0030(4)
C11 0.0216(5) 0.0279(5) 0.0237(5) 0.0033(4) 0.0007(4) -0.0014(4)
C12 0.0234(5) 0.0225(5) 0.0213(4) 0.0021(4) -0.0014(4) -0.0005(4)
C13 0.0260(5) 0.0340(6) 0.0296(5) 0.0025(4) 0.0031(4) 0.0073(4)
C14 0.0263(6) 0.0630(9) 0.0368(6) -0.0023(6) -0.0029(5) 0.0114(5)
C15 0.0324(6) 0.0356(6) 0.0324(6) 0.0006(5) 0.0074(4) 0.0055(5)
C16 0.0445(7) 0.0350(6) 0.0474(7) 0.0090(5) 0.0143(6) 0.0159(5)
C17 0.0362(6) 0.0413(6) 0.0195(5) -0.0005(4) -0.0033(4) -0.0093(5)
C18 0.0363(6) 0.0372(6) 0.0193(5) 0.0016(4) 0.0000(4) -0.0064(5)
C19 0.0248(5) 0.0224(5) 0.0210(4) 0.0023(4) 0.0020(4) -0.0033(4)
C20 0.0271(5) 0.0252(5) 0.0251(5) 0.0037(4) 0.0034(4) -0.0010(4)
C21 0.0251(5) 0.0345(6) 0.0374(6) 0.0067(5) 0.0018(4) -0.0028(4)
C22 0.0342(6) 0.0318(6) 0.0415(6) 0.0069(5) -0.0039(5) -0.0116(5)
C23 0.0426(6) 0.0221(5) 0.0386(6) 0.0019(4) -0.0038(5) -0.0055(4)
C24 0.0322(5) 0.0241(5) 0.0266(5) 0.0015(4) 0.0002(4) 0.0006(4)
C25 0.0302(5) 0.0271(5) 0.0416(6) -0.0001(5) 0.0066(5) 0.0030(4)
C26 0.0430(8) 0.0458(8) 0.0835(12) 0.0061(8) -0.0066(7) -0.0222(6)
C27 0.0388(6) 0.0296(6) 0.0457(7) -0.0028(5) 0.0030(5) 0.0078(5)
C28 0.0240(5) 0.0260(5) 0.0213(5) -0.0032(4) -0.0006(4) -0.0062(4)
C29 0.0252(5) 0.0268(5) 0.0305(5) -0.0078(4) 0.0018(4) -0.0035(4)
C30 0.0318(5) 0.0239(5) 0.0339(6) -0.0052(4) 0.0012(4) -0.0035(4)
C31 0.0305(5) 0.0319(5) 0.0247(5) -0.0046(4) 0.0013(4) -0.0097(4)
C32 0.0217(5) 0.0383(6) 0.0253(5) -0.0053(4) -0.0010(4) -0.0066(4)
C33 0.0238(5) 0.0312(5) 0.0220(5) -0.0039(4) -0.0046(4) -0.0020(4)
C34 0.0290(5) 0.0375(6) 0.0377(6) 0.0003(5) -0.0094(5) 0.0030(5)
C35 0.0413(7) 0.0382(6) 0.0401(7) -0.0012(5) 0.0064(5) -0.0157(5)
C36 0.0269(5) 0.0293(6) 0.0567(8) -0.0120(5) 0.0077(5) -0.0014(4)

loop_
_atom_type_symbol
_atom_type_description
_atom_type_scat_dispersion_real
_atom_type_scat_dispersion_imag
_atom_type_scat_source
C C 0.0033 0.0016 'International Tables Vol C Tables 4.2.6.8 and 6.1.1.4'
H H 0.0000 0.0000 'International Tables Vol C Tables 4.2.6.8 and 6.1.1.4'
N N 0.0061 0.0033 'International Tables Vol C Tables 4.2.6.8 and 6.1.1.4'

loop_
_geom_angle_atom_site_label_1
_geom_angle_atom_site_label_2
_geom_angle_atom_site_label_3
_geom_angle
C1 N1 C18 109.90(8)
C1 N1 C19 127.26(8)
C18 N1 C19 122.84(9)
C1 N2 C17 109.26(9)
C1 N2 C28 127.28(8)
C17 N2 C28 121.04(9)
C6 N3 C2 113.75(8)
C7 N3 C2 120.00(8)
C7 N3 C6 119.07(8)
N1 C1 N2 104.77(8)
N1 C1 C2 128.48(9)
C2 C1 N2 126.69(9)
C1 C2 N3 116.07(8)
C1 C2 C3 128.15(9)
C3 C2 N3 115.31(8)
C2 C3 H3 120.8
C4 C3 C2 118.45(10)
C4 C3 H3 120.8
C3 C4 H4 120.7
C3 C4 C5 118.58(10)
C5 C4 H4 120.7
C4 C5 H5 119.9
C6 C5 C4 120.18(10)
C6 C5 H5 119.9
N3 C6 H6 120.8
C5 C6 N3 118.37(10)
C5 C6 H6 120.8
C8 C7 N3 121.88(9)
C8 C7 C12 117.66(9)
C12 C7 N3 120.38(9)
C7 C8 H8 119.5
C9 C8 C7 121.00(10)
C9 C8 H8 119.5
C8 C9 H9 119.0
C8 C9 C10 122.06(10)
C10 C9 H9 119.0
C9 C10 C11 116.32(9)
C9 C10 C13 123.18(10)
C11 C10 C13 120.39(9)
C10 C11 H11 118.8
C12 C11 C10 122.35(9)
C12 C11 H11 118.8
C7 C12 H12 119.7
C11 C12 C7 120.59(9)
C11 C12 H12 119.7
C10 C13 C14 108.45(9)
C10 C13 C15 110.43(9)
C15 C13 C14 108.99(10)
C16 C13 C10 111.89(10)
C16 C13 C14 109.13(11)
C16 C13 C15 107.91(10)
C13 C14 H14A 109.5
C13 C14 H14B 109.5
C13 C14 H14C 109.5
H14A C14 H14B 109.5
H14A C14 H14C 109.5
H14B C14 H14C 109.5
C13 C15 H15A 109.5
C13 C15 H15B 109.5
C13 C15 H15C 109.5
H15A C15 H15B 109.5
H15A C15 H15C 109.5
H15B C15 H15C 109.5
C13 C16 H16A 109.5
C13 C16 H16B 109.5
C13 C16 H16C 109.5
H16A C16 H16B 109.5
H16A C16 H16C 109.5
H16B C16 H16C 109.5
N2 C17 H17 125.9
C18 C17 N2 108.23(9)
C18 C17 H17 125.9
N1 C18 H18 126.1
C17 C18 N1 107.85(9)
C17 C18 H18 126.1
C20 C19 N1 118.61(9)
C24 C19 N1 119.21(9)
C24 C19 C20 122.16(10)
C19 C20 C25 120.54(9)
C21 C20 C19 118.08(10)
C21 C20 C25 121.36(10)
C20 C21 H21 119.4
C20 C21 C22 121.26(11)
C22 C21 H21 119.4
C21 C22 C26 120.61(12)
C23 C22 C21 118.86(10)
C23 C22 C26 120.53(12)
C22 C23 H23 119.0
C22 C23 C24 122.05(11)
C24 C23 H23 119.0
C19 C24 C27 121.45(10)
C23 C24 C19 117.57(10)
C23 C24 C27 120.96(10)
C20 C25 H25A 109.5
C20 C25 H25B 109.5
C20 C25 H25C 109.5
H25A C25 H25B 109.5
H25A C25 H25C 109.5
H25B C25 H25C 109.5
C22 C26 H26A 109.5
C22 C26 H26B 109.5
C22 C26 H26C 109.5
C22 C26 H26D 109.5
C22 C26 H26E 109.5
C22 C26 H26F 109.5
H26A C26 H26B 109.5
H26A C26 H26C 109.5
H26B C26 H26C 109.5
H26D C26 H26E 109.5
H26D C26 H26F 109.5
H26E C26 H26F 109.5
C24 C27 H27A 109.5
C24 C27 H27B 109.5
C24 C27 H27C 109.5
H27A C27 H27B 109.5
H27A C27 H27C 109.5
H27B C27 H27C 109.5
C29 C28 N2 119.13(9)
C33 C28 N2 119.08(10)
C33 C28 C29 121.72(10)
C28 C29 C36 121.11(10)
C30 C29 C28 118.08(10)
C30 C29 C36 120.82(10)
C29 C30 H30 119.2
C31 C30 C29 121.68(11)
C31 C30 H30 119.2
C30 C31 C35 120.64(11)
C32 C31 C30 118.42(10)
C32 C31 C35 120.92(11)
C31 C32 H32 118.9
C31 C32 C33 122.22(10)
C33 C32 H32 118.9
C28 C33 C34 122.16(10)
C32 C33 C28 117.77(10)
C32 C33 C34 120.07(10)
C33 C34 H34A 109.5
C33 C34 H34B 109.5
C33 C34 H34C 109.5
C33 C34 H34D 109.5
C33 C34 H34E 109.5
C33 C34 H34F 109.5
H34A C34 H34B 109.5
H34A C34 H34C 109.5
H34B C34 H34C 109.5
H34D C34 H34E 109.5
H34D C34 H34F 109.5
H34E C34 H34F 109.5
C31 C35 H35A 109.5
C31 C35 H35B 109.5
C31 C35 H35C 109.5
H35A C35 H35B 109.5
H35A C35 H35C 109.5
H35B C35 H35C 109.5
C29 C36 H36A 109.5
C29 C36 H36B 109.5
C29 C36 H36C 109.5
H36A C36 H36B 109.5
H36A C36 H36C 109.5
H36B C36 H36C 109.5

loop_
_geom_bond_atom_site_label_1
_geom_bond_atom_site_label_2
_geom_bond_distance
N1 C1 1.3817(12)
N1 C18 1.3963(13)
N1 C19 1.4316(12)
N2 C1 1.3899(12)
N2 C17 1.3993(14)
N2 C28 1.4379(13)
N3 C2 1.4370(12)
N3 C6 1.4203(13)
N3 C7 1.4050(12)
C1 C2 1.3872(13)
C2 C3 1.4322(13)
C3 H3 0.9500
C3 C4 1.3615(15)
C4 H4 0.9500
C4 C5 1.4477(16)
C5 H5 0.9500
C5 C6 1.3385(16)
C6 H6 0.9500
C7 C8 1.3935(14)
C7 C12 1.4015(13)
C8 H8 0.9500
C8 C9 1.3902(15)
C9 H9 0.9500
C9 C10 1.3929(15)
C10 C11 1.4008(15)
C10 C13 1.5329(14)
C11 H11 0.9500
C11 C12 1.3844(14)
C12 H12 0.9500
C13 C14 1.5378(17)
C13 C15 1.5353(16)
C13 C16 1.5304(17)
C14 H14A 0.9800
C14 H14B 0.9800
C14 H14C 0.9800
C15 H15A 0.9800
C15 H15B 0.9800
C15 H15C 0.9800
C16 H16A 0.9800
C16 H16B 0.9800
C16 H16C 0.9800
C17 H17 0.9500
C17 C18 1.3299(16)
C18 H18 0.9500
C19 C20 1.3968(14)
C19 C24 1.3964(14)
C20 C21 1.3927(15)
C20 C25 1.5059(15)
C21 H21 0.9500
C21 C22 1.3944(17)
C22 C23 1.3837(18)
C22 C26 1.5102(17)
C23 H23 0.9500
C23 C24 1.3929(16)
C24 C27 1.5024(16)
C25 H25A 0.9800
C25 H25B 0.9800
C25 H25C 0.9800
C26 H26A 0.9800
C26 H26B 0.9800
C26 H26C 0.9800
C26 H26D 0.9800
C26 H26E 0.9800
C26 H26F 0.9800
C27 H27A 0.9800
C27 H27B 0.9800
C27 H27C 0.9800
C28 C29 1.3998(15)
C28 C33 1.3969(14)
C29 C30 1.3928(15)
C29 C36 1.5060(15)
C30 H30 0.9500
C30 C31 1.3926(16)
C31 C32 1.3849(17)
C31 C35 1.5088(15)
C32 H32 0.9500
C32 C33 1.3939(15)
C33 C34 1.5037(16)
C34 H34A 0.9800
C34 H34B 0.9800
C34 H34C 0.9800
C34 H34D 0.9800
C34 H34E 0.9800
C34 H34F 0.9800
C35 H35A 0.9800
C35 H35B 0.9800
C35 H35C 0.9800
C36 H36A 0.9800
C36 H36B 0.9800
C36 H36C 0.9800
